data_1573847
loop_
_publ_author_name
'Procter, Richard James'
'Alamillo-Ferrer, Carla'
'Shabbir, Usman'
'Britton, Phyllida'
'Bucar, Dejan-Kresimir'
'Dumon, Alexandre Samuel'
'Rzepa, Henry S.'
'Bures, Jordi'
'Whiting, Andrew'
'Sheppard, Tom'

_publ_section_title
;
 Borate-Catalysed Direct Amidation Reactions of Coordinating Substrates
;
_journal_name_full 'Chemical Science'
_journal_paper_doi 10.1039/D4SC07744J
_journal_year 2025
_chemical_formula_moiety 'C23 H21 B3 N2 O3'
_chemical_formula_sum 'C23 H21 B3 N2 O3'
_chemical_formula_weight 405.85
_space_group_crystal_system orthorhombic
_space_group_IT_number 61
_space_group_name_Hall '-P 2ac 2ab'
_space_group_name_H-M_alt 'P b c a'
_atom_sites_solution_hydrogens mixed
_audit_creation_method SHELXL-2019/3
_audit_update_record
;
2024-10-16 deposited with the CCDC.	2025-02-04 downloaded from the CCDC.
;
_cell_angle_alpha 90
_cell_angle_beta 90
_cell_angle_gamma 90
_cell_formula_units_Z 8
_cell_length_a 6.81856(4)
_cell_length_b 18.79523(11)
_cell_length_c 32.85532(19)
_cell_measurement_reflns_used 63787
_cell_measurement_temperature 150.0(1)
_cell_measurement_theta_max 77.8260
_cell_measurement_theta_min 4.6840
_cell_volume 4210.62(4)
_computing_cell_refinement 'CrysAlisPro 1.171.42.60a (Rigaku OD, 2022)'
_computing_data_collection 'CrysAlisPro 1.171.42.60a (Rigaku OD, 2022)'
_computing_data_reduction 'CrysAlisPro 1.171.42.60a (Rigaku OD, 2022)'
_computing_structure_refinement 'SHELXL-2018/3 (Sheldrick, 2018)'
_computing_structure_solution 'SHELXT (Sheldrick, 2015)'
_diffrn_ambient_environment N~2~
_diffrn_ambient_temperature 150.0(1)
_diffrn_detector 'Hybrid Pixel Array Detector'
_diffrn_detector_type 'HyPix-Arc 100'
_diffrn_measured_fraction_theta_full 1.000
_diffrn_measured_fraction_theta_max 1.000
_diffrn_measurement_device 'four-circle diffractometer'
_diffrn_measurement_device_type 'SuperNova, Dual, Cu at home/near, HyPix-Arc 100'
_diffrn_radiation_monochromator mirror
_diffrn_radiation_probe x-ray
_diffrn_radiation_type 'Cu K\a'
_diffrn_radiation_wavelength 1.54184
_diffrn_reflns_av_R_equivalents 0.0349
_diffrn_reflns_av_unetI/netI 0.0114
_diffrn_reflns_Laue_measured_fraction_full 1.000
_diffrn_reflns_Laue_measured_fraction_max 1.000
_diffrn_reflns_limit_h_max 8
_diffrn_reflns_limit_h_min -8
_diffrn_reflns_limit_k_max 22
_diffrn_reflns_limit_k_min -22
_diffrn_reflns_limit_l_max 39
_diffrn_reflns_limit_l_min -39
_diffrn_reflns_number 94888
_diffrn_reflns_point_group_measured_fraction_full 1.000
_diffrn_reflns_point_group_measured_fraction_max 1.000
_diffrn_reflns_theta_full 66.590
_diffrn_reflns_theta_max 66.590
_diffrn_reflns_theta_min 4.705
_diffrn_source 'micro-focus sealed X-ray tube'
_diffrn_source_type 'SuperNova (Cu) X-ray Source'
_exptl_absorpt_coefficient_mu 0.657
_exptl_absorpt_correction_T_max 0.975
_exptl_absorpt_correction_T_min 0.883
_exptl_absorpt_correction_type analytical
_exptl_absorpt_process_details
;
CrysAlisPro 1.171.43.136a (Rigaku Oxford Diffraction, 2024)
Analytical numeric absorption correction using a multifaceted crystal
model based on expressions derived by R.C. Clark & J.S. Reid.
(Clark, R. C. & Reid, J. S. (1995). Acta Cryst. A51, 887-897)
Empirical absorption correction using spherical harmonics,
implemented in SCALE3 ABSPACK scaling algorithm.
;
_exptl_crystal_colour colourless
_exptl_crystal_density_diffrn 1.280
_exptl_crystal_description prism
_exptl_crystal_F_000 1696
_exptl_crystal_size_max 0.23
_exptl_crystal_size_mid 0.12
_exptl_crystal_size_min 0.04
_refine_diff_density_max 0.165
_refine_diff_density_min -0.180
_refine_diff_density_rms 0.033
_refine_ls_extinction_method none
_refine_ls_goodness_of_fit_ref 1.036
_refine_ls_hydrogen_treatment mixed
_refine_ls_matrix_type full
_refine_ls_number_parameters 286
_refine_ls_number_reflns 3713
_refine_ls_number_restraints 5
_refine_ls_restrained_S_all 1.036
_refine_ls_R_factor_all 0.0333
_refine_ls_R_factor_gt 0.0306
_refine_ls_shift/su_max 0.001
_refine_ls_shift/su_mean 0.000
_refine_ls_structure_factor_coef Fsqd
_refine_ls_weighting_details 'w=1/[\s^2^(Fo^2^)+(0.0443P)^2^+0.9773P] where P=(Fo^2^+2Fc^2^)/3'
_refine_ls_weighting_scheme calc
_refine_ls_wR_factor_gt 0.0804
_refine_ls_wR_factor_ref 0.0824
_reflns_Friedel_coverage 0.000
_reflns_number_gt 3408
_reflns_number_total 3713
_reflns_threshold_expression 'I > 2\s(I)'
_cod_data_source_file d4sc07744j2.cif
_cod_data_source_block 1
_cod_database_code 1573847
_shelx_shelxl_version_number 2019/3
_shelx_space_group_comment
;
The symmetry employed for this shelxl refinement is uniquely defined
by the following loop, which should always be used as a source of
symmetry information in preference to the above space-group names.
They are only intended as comments.
;

loop_
_space_group_symop_operation_xyz
'x, y, z'
'-x+1/2, -y, z+1/2'
'-x, y+1/2, -z+1/2'
'x+1/2, -y+1/2, -z'
'-x, -y, -z'
'x-1/2, y, -z-1/2'
'x, -y-1/2, z-1/2'
'-x-1/2, y-1/2, z'

loop_
_atom_site_label
_atom_site_type_symbol
_atom_site_fract_x
_atom_site_fract_y
_atom_site_fract_z
_atom_site_U_iso_or_equiv
_atom_site_adp_type
_atom_site_occupancy
_atom_site_site_symmetry_order
_atom_site_calc_flag
_atom_site_refinement_flags_posn
_atom_site_refinement_flags_adp
_atom_site_refinement_flags_occupancy
_atom_site_disorder_assembly
_atom_site_disorder_group
N1 N 0.18065(12) 0.55656(5) 0.58979(3) 0.0288(2) Uani 1 1 d . . . . .
C1 C 0.00691(15) 0.56541(6) 0.57023(3) 0.0320(2) Uani 1 1 d D . . . .
B1 B 0.33439(17) 0.62196(6) 0.59517(4) 0.0292(3) Uani 1 1 d . . . . .
O2 O 0.47495(11) 0.69897(4) 0.66311(2) 0.03549(19) Uani 1 1 d . . . . .
N2 N -0.04751(15) 0.63109(5) 0.55906(3) 0.0407(2) Uani 1 1 d D . . . .
H2N H -0.165(2) 0.6372(8) 0.5482(4) 0.061 Uiso 1 1 d D U . . .
H1N H 0.011(2) 0.6680(7) 0.5714(5) 0.061 Uiso 1 1 d D U . . .
C2 C -0.10934(17) 0.50568(6) 0.56073(4) 0.0392(3) Uani 1 1 d . . . . .
H2 H -0.228489 0.511608 0.546136 0.047 Uiso 1 1 calc R U . . .
B2 B 0.56600(18) 0.63633(6) 0.65148(4) 0.0298(3) Uani 1 1 d . . . . .
O3 O 0.22687(11) 0.68159(4) 0.61337(2) 0.03180(18) Uani 1 1 d . . . . .
C3 C -0.05112(18) 0.43951(6) 0.57245(4) 0.0412(3) Uani 1 1 d . . . . .
H3 H -0.128314 0.399118 0.565699 0.049 Uiso 1 1 calc R U . . .
B3 B 0.29793(18) 0.71784(6) 0.64560(4) 0.0314(3) Uani 1 1 d . . . . .
C4 C 0.12258(18) 0.43129(6) 0.59443(4) 0.0380(3) Uani 1 1 d . . . . .
H4 H 0.162825 0.385756 0.603794 0.046 Uiso 1 1 calc R U . . .
C5 C 0.23284(16) 0.49010(6) 0.60212(3) 0.0320(2) Uani 1 1 d . . . . .
H5 H 0.351908 0.484498 0.616786 0.038 Uiso 1 1 calc R U . . .
C6 C 0.41920(14) 0.64331(5) 0.55059(3) 0.0278(2) Uani 1 1 d . . . . .
C7 C 0.42354(16) 0.59798(6) 0.51703(3) 0.0324(2) Uani 1 1 d . . . . .
H7 H 0.366094 0.552087 0.519234 0.039 Uiso 1 1 calc R U . . .
C8 C 0.50959(16) 0.61804(6) 0.48043(4) 0.0366(3) Uani 1 1 d . . . . .
H8 H 0.509723 0.586035 0.458046 0.044 Uiso 1 1 calc R U . . .
C9 C 0.59493(16) 0.68439(6) 0.47648(3) 0.0363(3) Uani 1 1 d . . . . .
H9 H 0.653813 0.698106 0.451479 0.044 Uiso 1 1 calc R U . . .
C10 C 0.59394(15) 0.73067(6) 0.50924(3) 0.0336(2) Uani 1 1 d . . . . .
H10 H 0.652406 0.776359 0.506846 0.040 Uiso 1 1 calc R U . . .
C11 C 0.50735(15) 0.71014(6) 0.54555(3) 0.0306(2) Uani 1 1 d . . . . .
H11 H 0.507733 0.742444 0.567792 0.037 Uiso 1 1 calc R U . . .
C12 C 0.75684(15) 0.61312(6) 0.67428(3) 0.0297(2) Uani 1 1 d . . . . .
C13 C 0.83417(16) 0.54495(6) 0.66959(3) 0.0341(2) Uani 1 1 d . . . . .
H13 H 0.772045 0.512609 0.651496 0.041 Uiso 1 1 calc R U . . .
C14 C 0.99993(17) 0.52325(7) 0.69077(4) 0.0395(3) Uani 1 1 d . . . . .
H14 H 1.048491 0.476200 0.687592 0.047 Uiso 1 1 calc R U . . .
C15 C 1.09422(18) 0.57049(7) 0.71657(4) 0.0415(3) Uani 1 1 d . . . . .
H15 H 1.207805 0.555967 0.731106 0.050 Uiso 1 1 calc R U . . .
C16 C 1.02242(17) 0.63888(7) 0.72108(4) 0.0402(3) Uani 1 1 d . . . . .
H16 H 1.088009 0.671593 0.738415 0.048 Uiso 1 1 calc R U . . .
C17 C 0.85491(16) 0.65977(6) 0.70035(3) 0.0336(2) Uani 1 1 d . . . . .
H17 H 0.805989 0.706674 0.703945 0.040 Uiso 1 1 calc R U . . .
C18 C 0.18574(16) 0.78379(6) 0.66299(3) 0.0330(2) Uani 1 1 d . . . . .
C19 C 0.25433(19) 0.81983(6) 0.69727(4) 0.0398(3) Uani 1 1 d . . . . .
H19 H 0.372298 0.804561 0.709936 0.048 Uiso 1 1 calc R U . . .
C20 C 0.1535(2) 0.87750(7) 0.71320(4) 0.0459(3) Uani 1 1 d . . . . .
H20 H 0.201810 0.900987 0.736760 0.055 Uiso 1 1 calc R U . . .
C21 C -0.0166(2) 0.90084(7) 0.69492(4) 0.0464(3) Uani 1 1 d . . . . .
H21 H -0.084280 0.940941 0.705533 0.056 Uiso 1 1 calc R U . . .
C22 C -0.0887(2) 0.86570(7) 0.66104(4) 0.0448(3) Uani 1 1 d . . . . .
H22 H -0.206689 0.881350 0.648543 0.054 Uiso 1 1 calc R U . . .
C23 C 0.01142(17) 0.80768(6) 0.64539(4) 0.0374(3) Uani 1 1 d . . . . .
H23 H -0.039546 0.783691 0.622241 0.045 Uiso 1 1 calc R U . . .
O1 O 0.49225(10) 0.59627(4) 0.62099(2) 0.03098(18) Uani 1 1 d . . . . .

loop_
_atom_site_aniso_label
_atom_site_aniso_U_11
_atom_site_aniso_U_22
_atom_site_aniso_U_33
_atom_site_aniso_U_23
_atom_site_aniso_U_13
_atom_site_aniso_U_12
N1 0.0239(4) 0.0330(5) 0.0296(4) 0.0045(3) 0.0008(3) 0.0019(4)
C1 0.0237(5) 0.0368(6) 0.0354(6) 0.0044(4) 0.0003(4) 0.0018(4)
B1 0.0241(6) 0.0315(6) 0.0320(6) 0.0014(5) -0.0016(5) 0.0027(5)
O2 0.0301(4) 0.0363(4) 0.0401(4) -0.0032(3) -0.0039(3) 0.0025(3)
N2 0.0270(5) 0.0379(5) 0.0572(6) 0.0084(5) -0.0112(5) 0.0018(4)
C2 0.0277(6) 0.0441(6) 0.0459(6) 0.0009(5) -0.0044(5) -0.0020(5)
B2 0.0259(6) 0.0339(6) 0.0297(6) 0.0043(5) 0.0026(5) -0.0029(5)
O3 0.0267(4) 0.0349(4) 0.0338(4) 0.0006(3) 0.0002(3) 0.0050(3)
C3 0.0363(6) 0.0376(6) 0.0498(7) -0.0019(5) 0.0002(5) -0.0050(5)
B3 0.0283(6) 0.0331(6) 0.0327(6) 0.0049(5) 0.0034(5) -0.0020(5)
C4 0.0392(6) 0.0320(5) 0.0429(6) 0.0033(5) 0.0025(5) 0.0027(5)
C5 0.0301(5) 0.0341(6) 0.0318(5) 0.0042(4) 0.0006(4) 0.0050(4)
C6 0.0186(5) 0.0312(5) 0.0334(5) 0.0032(4) -0.0033(4) 0.0032(4)
C7 0.0269(5) 0.0323(5) 0.0378(6) -0.0002(4) 0.0006(4) -0.0021(4)
C8 0.0313(6) 0.0439(6) 0.0346(6) -0.0047(5) 0.0021(5) -0.0016(5)
C9 0.0271(5) 0.0473(6) 0.0347(6) 0.0059(5) 0.0029(4) -0.0011(5)
C10 0.0247(5) 0.0342(6) 0.0420(6) 0.0059(4) -0.0012(4) -0.0017(4)
C11 0.0234(5) 0.0326(5) 0.0358(6) 0.0004(4) -0.0033(4) 0.0019(4)
C12 0.0254(5) 0.0366(6) 0.0270(5) 0.0051(4) 0.0025(4) -0.0034(4)
C13 0.0308(6) 0.0402(6) 0.0313(5) 0.0006(4) -0.0010(4) 0.0001(5)
C14 0.0358(6) 0.0449(7) 0.0380(6) 0.0041(5) -0.0007(5) 0.0084(5)
C15 0.0291(6) 0.0563(7) 0.0392(6) 0.0104(5) -0.0066(5) -0.0002(5)
C16 0.0357(6) 0.0460(7) 0.0390(6) 0.0063(5) -0.0092(5) -0.0102(5)
C17 0.0322(6) 0.0350(6) 0.0334(5) 0.0053(4) -0.0006(5) -0.0051(5)
C18 0.0328(6) 0.0308(5) 0.0354(6) 0.0054(4) 0.0066(4) -0.0020(5)
C19 0.0402(6) 0.0366(6) 0.0426(6) 0.0005(5) 0.0011(5) 0.0001(5)
C20 0.0551(8) 0.0389(6) 0.0436(7) -0.0057(5) 0.0029(6) 0.0008(6)
C21 0.0559(8) 0.0359(6) 0.0474(7) -0.0003(5) 0.0117(6) 0.0097(6)
C22 0.0428(7) 0.0424(7) 0.0494(7) 0.0044(5) 0.0037(6) 0.0119(6)
C23 0.0376(6) 0.0363(6) 0.0382(6) 0.0022(5) 0.0036(5) 0.0032(5)
O1 0.0263(4) 0.0347(4) 0.0319(4) 0.0012(3) -0.0034(3) 0.0044(3)

loop_
_atom_type_symbol
_atom_type_description
_atom_type_scat_dispersion_real
_atom_type_scat_dispersion_imag
_atom_type_scat_source
C C 0.0181 0.0091 'International Tables Vol C Tables 4.2.6.8 and 6.1.1.4'
H H 0.0000 0.0000 'International Tables Vol C Tables 4.2.6.8 and 6.1.1.4'
B B 0.0090 0.0039 'International Tables Vol C Tables 4.2.6.8 and 6.1.1.4'
N N 0.0311 0.0180 'International Tables Vol C Tables 4.2.6.8 and 6.1.1.4'
O O 0.0492 0.0322 'International Tables Vol C Tables 4.2.6.8 and 6.1.1.4'

loop_
_exptl_crystal_face_index_h
_exptl_crystal_face_index_k
_exptl_crystal_face_index_l
_exptl_crystal_face_perp_dist
0 -12 -2 0.0619
0 12 2 0.0534
-4 0 12 0.0988
4 0 -12 0.0846
0 0 -21 0.0137
0 0 21 0.0261
-4 1 -8 0.1054
3 -1 14 0.0882
0 -5 -20 0.0298
-4 -4 -7 0.1118
0 -9 14 0.0565

loop_
_geom_angle_atom_site_label_1
_geom_angle_atom_site_label_2
_geom_angle_atom_site_label_3
_geom_angle
_geom_angle_site_symmetry_1
_geom_angle_site_symmetry_3
_geom_angle_publ_flag
C1 N1 C5 118.79(9) . . ?
C1 N1 B1 121.44(8) . . ?
C5 N1 B1 119.56(9) . . ?
N2 C1 N1 118.95(10) . . ?
N2 C1 C2 121.16(10) . . ?
N1 C1 C2 119.86(10) . . ?
O1 B1 O3 112.72(9) . . ?
O1 B1 C6 110.16(9) . . ?
O3 B1 C6 110.89(8) . . ?
O1 B1 N1 106.86(8) . . ?
O3 B1 N1 107.45(8) . . ?
C6 B1 N1 108.56(8) . . ?
B3 O2 B2 119.63(9) . . ?
C3 C2 C1 120.09(11) . . ?
O1 B2 O2 120.79(10) . . ?
O1 B2 C12 120.64(10) . . ?
O2 B2 C12 118.57(10) . . ?
B3 O3 B1 121.76(9) . . ?
C2 C3 C4 119.66(11) . . ?
O3 B3 O2 120.68(10) . . ?
O3 B3 C18 120.73(10) . . ?
O2 B3 C18 118.55(10) . . ?
C5 C4 C3 118.37(10) . . ?
C4 C5 N1 123.10(10) . . ?
C7 C6 C11 116.43(10) . . ?
C7 C6 B1 124.72(9) . . ?
C11 C6 B1 118.69(9) . . ?
C8 C7 C6 121.83(10) . . ?
C9 C8 C7 120.23(11) . . ?
C8 C9 C10 119.48(10) . . ?
C9 C10 C11 119.77(10) . . ?
C10 C11 C6 122.25(10) . . ?
C13 C12 C17 117.63(10) . . ?
C13 C12 B2 121.22(10) . . ?
C17 C12 B2 121.15(10) . . ?
C14 C13 C12 121.50(11) . . ?
C15 C14 C13 119.73(11) . . ?
C16 C15 C14 119.78(11) . . ?
C15 C16 C17 120.13(11) . . ?
C16 C17 C12 121.20(11) . . ?
C19 C18 C23 117.62(10) . . ?
C19 C18 B3 121.03(10) . . ?
C23 C18 B3 121.33(10) . . ?
C20 C19 C18 121.22(12) . . ?
C21 C20 C19 120.12(12) . . ?
C20 C21 C22 119.83(11) . . ?
C21 C22 C23 119.94(12) . . ?
C22 C23 C18 121.26(12) . . ?
B2 O1 B1 121.57(9) . . ?

loop_
_geom_bond_atom_site_label_1
_geom_bond_atom_site_label_2
_geom_bond_distance
_geom_bond_site_symmetry_2
_geom_bond_publ_flag
N1 C1 1.3579(14) . ?
N1 C5 1.3605(13) . ?
N1 B1 1.6251(15) . ?
C1 N2 1.3401(15) . ?
C1 C2 1.4093(16) . ?
B1 O1 1.4531(13) . ?
B1 O3 1.4667(14) . ?
B1 C6 1.6251(15) . ?
O2 B3 1.3833(15) . ?
O2 B2 1.3848(14) . ?
C2 C3 1.3611(17) . ?
B2 O1 1.3504(14) . ?
B2 C12 1.5635(16) . ?
O3 B3 1.3492(15) . ?
C3 C4 1.3958(17) . ?
B3 C18 1.5646(16) . ?
C4 C5 1.3604(16) . ?
C6 C7 1.3938(15) . ?
C6 C11 1.4023(15) . ?
C7 C8 1.3903(16) . ?
C8 C9 1.3822(17) . ?
C9 C10 1.3840(16) . ?
C10 C11 1.3860(15) . ?
C12 C13 1.3940(16) . ?
C12 C17 1.3962(15) . ?
C13 C14 1.3886(16) . ?
C14 C15 1.3857(18) . ?
C15 C16 1.3834(18) . ?
C16 C17 1.3866(16) . ?
C18 C19 1.3952(16) . ?
C18 C23 1.3959(16) . ?
C19 C20 1.3861(17) . ?
C20 C21 1.378(2) . ?
C21 C22 1.3843(19) . ?
C22 C23 1.3856(17) . ?

loop_
_geom_torsion_atom_site_label_1
_geom_torsion_atom_site_label_2
_geom_torsion_atom_site_label_3
_geom_torsion_atom_site_label_4
_geom_torsion
_geom_torsion_site_symmetry_1
_geom_torsion_site_symmetry_2
_geom_torsion_site_symmetry_3
_geom_torsion_site_symmetry_4
_geom_torsion_publ_flag
C5 N1 C1 N2 178.15(10) . . . . ?
B1 N1 C1 N2 -7.25(15) . . . . ?
C5 N1 C1 C2 -4.13(15) . . . . ?
B1 N1 C1 C2 170.48(10) . . . . ?
C1 N1 B1 O1 173.92(9) . . . . ?
C5 N1 B1 O1 -11.51(12) . . . . ?
C1 N1 B1 O3 52.70(12) . . . . ?
C5 N1 B1 O3 -132.73(9) . . . . ?
C1 N1 B1 C6 -67.29(12) . . . . ?
C5 N1 B1 C6 107.28(10) . . . . ?
N2 C1 C2 C3 -179.92(12) . . . . ?
N1 C1 C2 C3 2.40(18) . . . . ?
B3 O2 B2 O1 5.29(15) . . . . ?
B3 O2 B2 C12 -175.01(9) . . . . ?
O1 B1 O3 B3 14.38(14) . . . . ?
C6 B1 O3 B3 -109.65(10) . . . . ?
N1 B1 O3 B3 131.85(9) . . . . ?
C1 C2 C3 C4 0.98(19) . . . . ?
B1 O3 B3 O2 -1.06(15) . . . . ?
B1 O3 B3 C18 176.72(9) . . . . ?
B2 O2 B3 O3 -9.54(15) . . . . ?
B2 O2 B3 C18 172.63(9) . . . . ?
C2 C3 C4 C5 -2.53(18) . . . . ?
C3 C4 C5 N1 0.76(17) . . . . ?
C1 N1 C5 C4 2.59(16) . . . . ?
B1 N1 C5 C4 -172.12(10) . . . . ?
O1 B1 C6 C7 93.46(12) . . . . ?
O3 B1 C6 C7 -141.05(10) . . . . ?
N1 B1 C6 C7 -23.22(13) . . . . ?
O1 B1 C6 C11 -81.87(11) . . . . ?
O3 B1 C6 C11 43.62(13) . . . . ?
N1 B1 C6 C11 161.44(8) . . . . ?
C11 C6 C7 C8 -0.37(15) . . . . ?
B1 C6 C7 C8 -175.80(10) . . . . ?
C6 C7 C8 C9 0.28(17) . . . . ?
C7 C8 C9 C10 -0.04(17) . . . . ?
C8 C9 C10 C11 -0.10(16) . . . . ?
C9 C10 C11 C6 0.00(16) . . . . ?
C7 C6 C11 C10 0.23(15) . . . . ?
B1 C6 C11 C10 175.95(9) . . . . ?
O1 B2 C12 C13 -12.67(15) . . . . ?
O2 B2 C12 C13 167.63(10) . . . . ?
O1 B2 C12 C17 167.90(10) . . . . ?
O2 B2 C12 C17 -11.80(15) . . . . ?
C17 C12 C13 C14 1.59(16) . . . . ?
B2 C12 C13 C14 -177.86(10) . . . . ?
C12 C13 C14 C15 -1.42(17) . . . . ?
C13 C14 C15 C16 0.09(18) . . . . ?
C14 C15 C16 C17 0.99(18) . . . . ?
C15 C16 C17 C12 -0.79(17) . . . . ?
C13 C12 C17 C16 -0.48(16) . . . . ?
B2 C12 C17 C16 178.97(10) . . . . ?
O3 B3 C18 C19 177.47(10) . . . . ?
O2 B3 C18 C19 -4.70(16) . . . . ?
O3 B3 C18 C23 -1.04(16) . . . . ?
O2 B3 C18 C23 176.80(10) . . . . ?
C23 C18 C19 C20 -0.29(17) . . . . ?
B3 C18 C19 C20 -178.85(11) . . . . ?
C18 C19 C20 C21 -0.75(19) . . . . ?
C19 C20 C21 C22 1.22(19) . . . . ?
C20 C21 C22 C23 -0.66(19) . . . . ?
C21 C22 C23 C18 -0.40(19) . . . . ?
C19 C18 C23 C22 0.86(17) . . . . ?
B3 C18 C23 C22 179.42(11) . . . . ?
O2 B2 O1 B1 9.61(15) . . . . ?
C12 B2 O1 B1 -170.08(9) . . . . ?
O3 B1 O1 B2 -18.62(14) . . . . ?
C6 B1 O1 B2 105.82(11) . . . . ?
N1 B1 O1 B2 -136.44(9) . . . . ?
